data_7223452
loop_
_publ_author_name
'Wang, Zhi-Nan'
'Xu, Xue-Ting'
'Lv, Xiao'
'Bai, Feng-Ying'
'Liu, Shu-Qing'
'Xing, Yong-Heng'

_publ_section_title
;
 Synthesis, crystal structure, fluorescence and antimicrobial activity of
 a series of rare-earth complexes based on indolebutyric acid
;
_journal_issue 126
_journal_name_full 'RSC Adv.'
_journal_page_first 104263
_journal_paper_doi 10.1039/C5RA19376A
_journal_volume 5
_journal_year 2015
_chemical_formula_sum 'C96 H88 N10 O12 Yb2'
_chemical_formula_weight 1919.84
_chemical_name_systematic
; 
 ? 
;
_space_group_IT_number 2
_symmetry_cell_setting triclinic
_symmetry_space_group_name_Hall '-P 1'
_symmetry_space_group_name_H-M 'P -1'
_atom_sites_solution_hydrogens geom
_atom_sites_solution_primary direct
_atom_sites_solution_secondary difmap
_audit_creation_method SHELXL-97
_audit_update_record
;
2015-11-09 deposited with the CCDC.
2015-11-20 downloaded from the CCDC.
;
_cell_angle_alpha 78.38(3)
_cell_angle_beta 86.60(3)
_cell_angle_gamma 71.74(3)
_cell_formula_units_Z 1
_cell_length_a 10.887(2)
_cell_length_b 12.286(3)
_cell_length_c 16.566(3)
_cell_measurement_reflns_used 9253
_cell_measurement_temperature 275(2)
_cell_measurement_theta_max 27.43
_cell_measurement_theta_min 3.03
_cell_volume 2061.1(8)
_computing_cell_refinement 'Bruker XSCANS'
_computing_data_collection 'Bruker XSCANS'
_computing_data_reduction 'Bruker SHELXTL'
_computing_molecular_graphics 'Bruker SHELXTL'
_computing_publication_material 'Bruker SHELXTL'
_computing_structure_refinement 'SHELXL-97 (Sheldrick, 1997)'
_computing_structure_solution 'SHELXS-97 (Sheldrick, 1990)'
_diffrn_ambient_temperature 275(2)
_diffrn_measured_fraction_theta_full 0.985
_diffrn_measured_fraction_theta_max 0.985
_diffrn_measurement_device_type 'Bruker P4'
_diffrn_measurement_method '\w scans'
_diffrn_radiation_monochromator graphite
_diffrn_radiation_source 'fine-focus sealed tube'
_diffrn_radiation_type MoK\a
_diffrn_radiation_wavelength 0.71073
_diffrn_reflns_av_R_equivalents 0.1583
_diffrn_reflns_av_sigmaI/netI 0.2257
_diffrn_reflns_limit_h_max 14
_diffrn_reflns_limit_h_min -13
_diffrn_reflns_limit_k_max 15
_diffrn_reflns_limit_k_min -12
_diffrn_reflns_limit_l_max 21
_diffrn_reflns_limit_l_min -21
_diffrn_reflns_number 20088
_diffrn_reflns_theta_full 27.43
_diffrn_reflns_theta_max 27.43
_diffrn_reflns_theta_min 3.03
_diffrn_standards_decay_% 0
_diffrn_standards_interval_count 0
_diffrn_standards_interval_time 0
_diffrn_standards_number 0
_exptl_absorpt_coefficient_mu 2.326
_exptl_absorpt_correction_T_max 0.870
_exptl_absorpt_correction_T_min 0.646
_exptl_absorpt_correction_type multi-scan
_exptl_absorpt_process_details sadabs
_exptl_crystal_colour yellow
_exptl_crystal_density_diffrn 1.547
_exptl_crystal_density_method 'not measured'
_exptl_crystal_description block
_exptl_crystal_F_000 970
_exptl_crystal_size_max 0.28
_exptl_crystal_size_mid 0.16
_exptl_crystal_size_min 0.06
_refine_diff_density_max 3.590
_refine_diff_density_min -3.142
_refine_diff_density_rms 0.269
_refine_ls_extinction_method none
_refine_ls_goodness_of_fit_ref 1.049
_refine_ls_hydrogen_treatment mixed
_refine_ls_matrix_type full
_refine_ls_number_parameters 541
_refine_ls_number_reflns 9253
_refine_ls_number_restraints 11
_refine_ls_restrained_S_all 1.053
_refine_ls_R_factor_all 0.1734
_refine_ls_R_factor_gt 0.1089
_refine_ls_shift/su_max 0.000
_refine_ls_shift/su_mean 0.000
_refine_ls_structure_factor_coef Fsqd
_refine_ls_weighting_details 'calc w=1/[\s^2^(Fo^2^)+(0.1127P)^2^+0.0000P] where P=(Fo^2^+2Fc^2^)/3'
_refine_ls_weighting_scheme calc
_refine_ls_wR_factor_gt 0.2245
_refine_ls_wR_factor_ref 0.2703
_reflns_number_gt 5673
_reflns_number_total 9253
_reflns_threshold_expression >2sigma(I)
_cod_data_source_file c5ra19376a2.cif
_cod_data_source_block bai-703
_cod_depositor_comments
;
The following automatic conversions were performed:

'_symmetry_cell_setting' value 'Triclinic' changed to 'triclinic'
according to
/usr/data/users/saulius/crontab/automatic-downloads/rss-feeds/RSC/lib/dictionaries/cif_core.dic
dictionary named 'cif_core.dic' version 2.4.2 from 2011-04-26.

Automatic conversion script
Id: cif_fix_values 4268 2015-11-12 08:31:59Z antanas 
;
_cod_original_cell_volume 2061.1(7)
_cod_original_sg_symbol_H-M P-1
_cod_database_code 7223452

loop_
_symmetry_equiv_pos_as_xyz
'x, y, z'
'-x, -y, -z'

loop_
_atom_site_label
_atom_site_type_symbol
_atom_site_fract_x
_atom_site_fract_y
_atom_site_fract_z
_atom_site_U_iso_or_equiv
_atom_site_adp_type
_atom_site_occupancy
_atom_site_symmetry_multiplicity
_atom_site_calc_flag
_atom_site_refinement_flags
Yb1 Yb 0.54655(3) 0.45118(3) 0.12760(2) 0.03310(10) Uani 1 1 d .
O1 O 0.5165(5) 0.3294(5) 0.2566(4) 0.0432(17) Uani 1 1 d .
O2 O 0.3952(5) 0.5125(5) 0.2389(4) 0.0508(19) Uani 1 1 d .
O3 O 0.3561(5) 0.4254(5) 0.0983(4) 0.0476(17) Uani 1 1 d .
O4 O 0.3160(5) 0.4858(5) -0.0366(4) 0.0530(19) Uani 1 1 d .
O5 O 0.5974(5) 0.3076(5) 0.0547(4) 0.0472(18) Uani 1 1 d .
O6 O 0.5624(6) 0.3560(5) -0.0815(4) 0.0513(19) Uani 1 1 d .
N1 N 0.7717(6) 0.3193(6) 0.1748(4) 0.042(2) Uani 1 1 d .
N2 N 0.6596(6) 0.5317(6) 0.2169(4) 0.0358(18) Uani 1 1 d .
N3 N 0.2698(8) 0.7066(8) 0.6041(7) 0.079(3) Uani 1 1 d U
H3A H 0.3061 0.7379 0.6338 0.095 Uiso 1 1 calc R
N4 N -0.1420(7) 0.2962(8) -0.1988(6) 0.066(3) Uani 1 1 d .
H4A H -0.2124 0.3198 -0.2271 0.079 Uiso 1 1 calc R
N5 N 0.5426(7) -0.1214(7) -0.2552(7) 0.070(3) Uani 1 1 d .
H5A H 0.5099 -0.1701 -0.2695 0.084 Uiso 1 1 calc R
C1 C 0.8257(8) 0.2121(7) 0.1614(6) 0.042(2) Uani 1 1 d .
H1A H 0.7753 0.1767 0.1392 0.051 Uiso 1 1 calc R
C2 C 0.9554(9) 0.1499(9) 0.1794(6) 0.057(3) Uani 1 1 d .
H2A H 0.9877 0.0734 0.1711 0.068 Uiso 1 1 calc R
C3 C 1.0325(9) 0.1970(8) 0.2075(6) 0.057(3) Uani 1 1 d .
H3B H 1.1197 0.1562 0.2170 0.069 Uiso 1 1 calc R
C4 C 0.9780(7) 0.3144(9) 0.2235(6) 0.052(3) Uani 1 1 d .
C5 C 1.0543(9) 0.3655(9) 0.2581(7) 0.066(4) Uani 1 1 d .
H5B H 1.1422 0.3271 0.2667 0.079 Uiso 1 1 calc R
C6 C 0.9994(8) 0.4731(10) 0.2794(7) 0.064(3) Uani 1 1 d .
H6A H 1.0509 0.5085 0.3005 0.077 Uiso 1 1 calc R
C7 C 0.8634(8) 0.5306(8) 0.2692(6) 0.051(3) Uani 1 1 d .
C8 C 0.7976(8) 0.6389(9) 0.2928(6) 0.055(3) Uani 1 1 d .
H8A H 0.8435 0.6768 0.3165 0.066 Uiso 1 1 calc R
C9 C 0.6675(9) 0.6875(8) 0.2810(6) 0.053(3) Uani 1 1 d .
H9A H 0.6228 0.7566 0.2985 0.063 Uiso 1 1 calc R
C10 C 0.6025(9) 0.6296(8) 0.2414(6) 0.052(3) Uani 1 1 d .
H10A H 0.5140 0.6632 0.2323 0.062 Uiso 1 1 calc R
C11 C 0.7865(7) 0.4805(7) 0.2314(5) 0.034(2) Uani 1 1 d .
C12 C 0.8490(7) 0.3700(8) 0.2091(5) 0.042(2) Uani 1 1 d .
C13 C 0.4263(7) 0.4132(7) 0.2808(5) 0.039(2) Uani 1 1 d .
C14 C 0.3652(8) 0.3895(8) 0.3638(6) 0.053(3) Uani 1 1 d .
H14A H 0.2963 0.3573 0.3577 0.064 Uiso 1 1 calc R
H14B H 0.4296 0.3307 0.4006 0.064 Uiso 1 1 calc R
C15 C 0.3106(10) 0.4948(10) 0.4031(7) 0.069(4) Uani 1 1 d .
H15A H 0.3719 0.5387 0.3953 0.083 Uiso 1 1 calc R
H15B H 0.2320 0.5441 0.3739 0.083 Uiso 1 1 calc R
C16 C 0.2801(11) 0.4716(9) 0.4929(7) 0.072(4) Uani 1 1 d .
H16A H 0.2096 0.4381 0.4992 0.086 Uiso 1 1 calc R
H16B H 0.3549 0.4123 0.5205 0.086 Uiso 1 1 calc R
C17 C 0.2455(9) 0.5672(9) 0.5360(6) 0.059(3) Uani 1 1 d .
C18 C 0.3278(12) 0.6036(11) 0.5753(7) 0.080(4) Uani 1 1 d U
H18A H 0.4154 0.5629 0.5824 0.096 Uiso 1 1 calc R
C19 C 0.1493(11) 0.7477(10) 0.5775(7) 0.074(3) Uani 1 1 d U
C20 C 0.0485(13) 0.8486(12) 0.5871(8) 0.101(5) Uani 1 1 d .
H20A H 0.0623 0.9030 0.6143 0.122 Uiso 1 1 calc R
C21 C -0.0740(2) 0.86547(13) 0.5542(2) 0.130(5) Uani 1 1 d DU
H21A H -0.1422 0.9333 0.5557 0.156 Uiso 1 1 calc R
C22 C -0.0888(6) 0.7735(3) 0.5185(4) 0.137(4) Uani 1 1 d DU
H22A H -0.1733 0.7771 0.5089 0.164 Uiso 1 1 calc R
C23 C 0.0027(12) 0.6842(12) 0.4975(8) 0.095(5) Uani 1 1 d .
H23A H -0.0125 0.6384 0.4632 0.115 Uiso 1 1 calc R
C24 C 0.1264(11) 0.6641(11) 0.5316(7) 0.076(3) Uani 1 1 d U
C25 C 0.2977(8) 0.4331(8) 0.0338(6) 0.042(2) Uani 1 1 d .
C26 C 0.1896(8) 0.3747(8) 0.0412(6) 0.049(3) Uani 1 1 d .
H26A H 0.2191 0.3006 0.0794 0.059 Uiso 1 1 calc R
H26B H 0.1148 0.4235 0.0657 0.059 Uiso 1 1 calc R
C27 C 0.1459(8) 0.3520(8) -0.0360(6) 0.051(3) Uani 1 1 d .
H27A H 0.1068 0.4260 -0.0726 0.061 Uiso 1 1 calc R
H27B H 0.2205 0.3083 -0.0638 0.061 Uiso 1 1 calc R
C28 C 0.0505(8) 0.2852(8) -0.0194(6) 0.055(3) Uani 1 1 d .
H28A H -0.0189 0.3246 0.0141 0.066 Uiso 1 1 calc R
H28B H 0.0929 0.2081 0.0123 0.066 Uiso 1 1 calc R
C29 C -0.0074(7) 0.2721(7) -0.0967(6) 0.041(2) Uani 1 1 d .
C30 C -0.1267(8) 0.3318(9) -0.1286(7) 0.061(3) Uani 1 1 d .
H30A H -0.1888 0.3886 -0.1059 0.073 Uiso 1 1 calc R
C31 C -0.0325(8) 0.2193(7) -0.2175(6) 0.050(3) Uani 1 1 d .
C32 C 0.0017(9) 0.1663(9) -0.2870(7) 0.060(3) Uani 1 1 d .
H32A H -0.0565 0.1823 -0.3299 0.072 Uiso 1 1 calc R
C33 C 0.1265(10) 0.0888(9) -0.2887(8) 0.076(4) Uani 1 1 d .
H33A H 0.1515 0.0529 -0.3339 0.091 Uiso 1 1 calc R
C34 C 0.2165(10) 0.0631(9) -0.2238(9) 0.077(4) Uani 1 1 d .
H34A H 0.2991 0.0114 -0.2269 0.092 Uiso 1 1 calc R
C35 C 0.1804(9) 0.1157(9) -0.1550(8) 0.067(4) Uani 1 1 d .
H35A H 0.2369 0.0971 -0.1108 0.080 Uiso 1 1 calc R
C36 C 0.0566(8) 0.1978(8) -0.1542(6) 0.049(3) Uani 1 1 d .
C37 C 0.6029(7) 0.2853(7) -0.0164(6) 0.042(3) Uani 1 1 d .
C38 C 0.6588(10) 0.1587(8) -0.0254(6) 0.055(3) Uani 1 1 d .
H38A H 0.7508 0.1428 -0.0357 0.066 Uiso 1 1 calc R
H38B H 0.6492 0.1097 0.0269 0.066 Uiso 1 1 calc R
C39 C 0.6018(10) 0.1225(9) -0.0913(7) 0.061(3) Uani 1 1 d .
H39A H 0.5965 0.1792 -0.1421 0.074 Uiso 1 1 calc R
H39B H 0.5145 0.1222 -0.0757 0.074 Uiso 1 1 calc R
C40 C 0.6788(10) 0.0043(8) -0.1062(6) 0.058(3) Uani 1 1 d .
H40A H 0.6777 -0.0535 -0.0569 0.070 Uiso 1 1 calc R
H40B H 0.7680 0.0024 -0.1170 0.070 Uiso 1 1 calc R
C41 C 0.6273(8) -0.0275(9) -0.1780(7) 0.053(3) Uani 1 1 d .
C42 C 0.5735(8) -0.1187(8) -0.1752(7) 0.056(3) Uani 1 1 d .
H42A H 0.5607 -0.1690 -0.1277 0.067 Uiso 1 1 calc R
C43 C 0.5742(9) -0.0315(9) -0.3070(7) 0.058(3) Uani 1 1 d .
C44 C 0.5572(12) 0.0059(13) -0.3930(8) 0.088(4) Uani 1 1 d U
H44A H 0.5177 -0.0311 -0.4224 0.105 Uiso 1 1 calc R
C45 C 0.5975(15) 0.0935(13) -0.4319(10) 0.107(5) Uani 1 1 d U
H45A H 0.5895 0.1150 -0.4890 0.129 Uiso 1 1 calc R
C46 C 0.6517(13) 0.1543(13) -0.3893(8) 0.097(5) Uani 1 1 d .
H46A H 0.6764 0.2177 -0.4174 0.116 Uiso 1 1 calc R
C47 C 0.6689(9) 0.1189(9) -0.3026(7) 0.065(3) Uani 1 1 d .
H47A H 0.7074 0.1575 -0.2739 0.078 Uiso 1 1 calc R
C48 C 0.6290(7) 0.0282(8) -0.2617(6) 0.044(3) Uani 1 1 d .

loop_
_atom_site_aniso_label
_atom_site_aniso_U_11
_atom_site_aniso_U_22
_atom_site_aniso_U_33
_atom_site_aniso_U_23
_atom_site_aniso_U_13
_atom_site_aniso_U_12
Yb1 0.04077(18) 0.03531(19) 0.02521(19) -0.00458(14) -0.00383(14) -0.01460(13)
O1 0.051(3) 0.039(3) 0.043(4) -0.007(3) -0.001(3) -0.018(2)
O2 0.057(3) 0.065(4) 0.029(3) -0.013(3) -0.001(3) -0.013(3)
O3 0.048(3) 0.056(4) 0.047(4) -0.017(3) -0.004(3) -0.023(3)
O4 0.058(3) 0.057(4) 0.045(4) 0.002(3) 0.009(3) -0.027(3)
O5 0.060(3) 0.036(3) 0.045(4) -0.008(3) -0.016(3) -0.011(3)
O6 0.067(3) 0.037(3) 0.048(4) -0.010(3) 0.007(3) -0.014(3)
N1 0.038(3) 0.051(4) 0.035(4) -0.007(3) 0.002(3) -0.014(3)
N2 0.042(3) 0.032(3) 0.032(4) 0.003(3) -0.002(3) -0.015(3)
N3 0.080(5) 0.079(4) 0.083(7) -0.006(4) -0.014(5) -0.034(4)
N4 0.038(4) 0.082(6) 0.068(6) -0.009(5) -0.015(4) -0.004(4)
N5 0.079(5) 0.046(4) 0.097(8) -0.013(5) -0.006(5) -0.035(4)
C1 0.051(4) 0.029(4) 0.043(5) -0.002(4) 0.008(4) -0.012(3)
C2 0.064(5) 0.053(6) 0.044(6) 0.001(5) -0.005(5) -0.011(4)
C3 0.055(5) 0.053(6) 0.047(6) 0.002(5) 0.003(5) -0.001(4)
C4 0.029(4) 0.092(7) 0.033(5) 0.004(5) -0.001(3) -0.025(4)
C5 0.053(5) 0.070(7) 0.071(8) 0.003(6) -0.005(5) -0.024(5)
C6 0.041(4) 0.100(7) 0.059(7) -0.004(6) -0.018(4) -0.040(4)
C7 0.065(5) 0.058(5) 0.031(5) 0.009(4) -0.011(4) -0.030(4)
C8 0.056(4) 0.084(6) 0.036(6) -0.002(5) -0.016(4) -0.040(4)
C9 0.085(6) 0.054(5) 0.030(5) -0.008(4) -0.003(4) -0.037(4)
C10 0.057(5) 0.050(5) 0.043(6) 0.003(5) 0.000(4) -0.016(4)
C11 0.046(4) 0.034(4) 0.023(4) 0.004(3) -0.012(3) -0.017(3)
C12 0.049(4) 0.054(5) 0.025(5) 0.010(4) -0.013(3) -0.028(3)
C13 0.047(4) 0.045(5) 0.027(4) -0.006(4) -0.016(3) -0.014(3)
C14 0.049(4) 0.065(6) 0.049(6) -0.004(5) 0.013(4) -0.027(4)
C15 0.075(6) 0.087(8) 0.051(7) -0.022(6) 0.014(5) -0.030(5)
C16 0.109(8) 0.068(7) 0.045(6) -0.027(5) 0.021(6) -0.031(6)
C17 0.065(5) 0.073(7) 0.042(6) -0.017(5) 0.010(5) -0.024(5)
C18 0.104(8) 0.102(6) 0.036(6) -0.013(5) -0.026(6) -0.032(6)
C19 0.109(7) 0.067(5) 0.037(6) 0.001(3) 0.020(5) -0.024(5)
C20 0.149(11) 0.075(9) 0.065(9) -0.004(7) 0.026(8) -0.024(8)
C21 0.134(11) 0.073(5) 0.137(12) 0.033(5) 0.009(9) 0.000(7)
C22 0.066(6) 0.175(6) 0.173(8) -0.032(5) -0.001(6) -0.046(5)
C23 0.108(9) 0.124(11) 0.044(8) 0.012(7) -0.001(7) -0.039(8)
C24 0.079(7) 0.095(7) 0.050(7) -0.014(5) 0.015(5) -0.022(6)
C25 0.054(4) 0.044(5) 0.034(5) -0.012(4) -0.004(4) -0.020(4)
C26 0.056(4) 0.061(5) 0.032(5) 0.013(4) -0.008(4) -0.033(4)
C27 0.054(5) 0.062(6) 0.043(6) -0.010(5) -0.005(4) -0.026(4)
C28 0.049(4) 0.064(6) 0.052(6) 0.003(5) 0.006(4) -0.030(4)
C29 0.031(4) 0.052(5) 0.043(5) -0.013(4) 0.009(3) -0.017(3)
C30 0.038(4) 0.081(7) 0.075(7) -0.035(6) 0.006(5) -0.021(4)
C31 0.053(5) 0.037(5) 0.057(6) -0.002(4) 0.006(4) -0.018(4)
C32 0.079(6) 0.064(6) 0.043(6) -0.003(5) -0.002(5) -0.035(5)
C33 0.103(7) 0.066(6) 0.076(8) -0.025(6) 0.035(6) -0.048(5)
C34 0.072(6) 0.049(6) 0.103(10) -0.006(6) 0.014(7) -0.018(5)
C35 0.061(6) 0.052(6) 0.076(8) 0.011(6) 0.001(6) -0.016(5)
C36 0.041(4) 0.049(5) 0.056(6) -0.001(5) -0.012(4) -0.015(4)
C37 0.039(4) 0.034(5) 0.048(6) 0.000(4) -0.006(4) -0.006(3)
C38 0.092(7) 0.035(5) 0.031(5) -0.008(4) -0.008(5) -0.007(5)
C39 0.073(6) 0.052(6) 0.053(7) -0.005(5) -0.008(5) -0.011(5)
C40 0.073(6) 0.052(6) 0.043(6) -0.019(5) -0.015(5) -0.003(5)
C41 0.049(5) 0.055(6) 0.053(6) -0.009(5) -0.011(4) -0.012(4)
C42 0.059(5) 0.046(5) 0.062(7) 0.002(5) -0.004(5) -0.021(4)
C43 0.060(5) 0.053(6) 0.064(7) -0.017(5) 0.000(5) -0.017(4)
C44 0.104(7) 0.120(6) 0.041(7) -0.008(6) -0.011(6) -0.040(5)
C45 0.165(11) 0.105(8) 0.066(10) -0.022(7) 0.001(9) -0.058(7)
C46 0.132(9) 0.107(9) 0.064(8) -0.021(7) 0.033(7) -0.058(7)
C47 0.071(6) 0.072(7) 0.060(7) -0.013(6) 0.000(5) -0.031(5)
C48 0.036(4) 0.044(5) 0.054(6) -0.009(4) -0.004(4) -0.016(3)

loop_
_atom_type_symbol
_atom_type_description
_atom_type_scat_dispersion_real
_atom_type_scat_dispersion_imag
_atom_type_scat_source
C C 0.0033 0.0016 'International Tables Vol C Tables 4.2.6.8 and 6.1.1.4'
H H 0.0000 0.0000 'International Tables Vol C Tables 4.2.6.8 and 6.1.1.4'
N N 0.0061 0.0033 'International Tables Vol C Tables 4.2.6.8 and 6.1.1.4'
O O 0.0106 0.0060 'International Tables Vol C Tables 4.2.6.8 and 6.1.1.4'
Yb Yb -0.3850 5.5486 'International Tables Vol C Tables 4.2.6.8 and 6.1.1.4'

loop_
_geom_angle_atom_site_label_1
_geom_angle_atom_site_label_2
_geom_angle_atom_site_label_3
_geom_angle
_geom_angle_site_symmetry_1
_geom_angle_site_symmetry_3
O5 Yb1 O4 81.1(2) . 2_665
O5 Yb1 O6 127.1(2) . 2_665
O4 Yb1 O6 76.2(2) 2_665 2_665
O5 Yb1 O3 73.4(2) . .
O4 Yb1 O3 127.0(2) 2_665 .
O6 Yb1 O3 83.3(2) 2_665 .
O5 Yb1 O1 95.3(2) . .
O4 Yb1 O1 148.2(2) 2_665 .
O6 Yb1 O1 127.5(2) 2_665 .
O3 Yb1 O1 80.9(2) . .
O5 Yb1 O2 137.4(2) . .
O4 Yb1 O2 141.1(2) 2_665 .
O6 Yb1 O2 74.2(2) 2_665 .
O3 Yb1 O2 73.7(2) . .
O1 Yb1 O2 53.30(19) . .
O5 Yb1 N2 137.9(2) . .
O4 Yb1 N2 78.9(2) 2_665 .
O6 Yb1 N2 83.0(2) 2_665 .
O3 Yb1 N2 146.3(2) . .
O1 Yb1 N2 83.3(2) . .
O2 Yb1 N2 73.0(2) . .
O5 Yb1 N1 73.7(2) . .
O4 Yb1 N1 74.5(2) 2_665 .
O6 Yb1 N1 140.2(2) 2_665 .
O3 Yb1 N1 136.2(2) . .
O1 Yb1 N1 74.2(2) . .
O2 Yb1 N1 115.4(2) . .
N2 Yb1 N1 65.4(2) . .
O5 Yb1 Yb1 62.93(15) . 2_665
O4 Yb1 Yb1 60.01(17) 2_665 2_665
O6 Yb1 Yb1 64.25(18) 2_665 2_665
O3 Yb1 Yb1 67.00(16) . 2_665
O1 Yb1 Yb1 144.89(15) . 2_665
O2 Yb1 Yb1 124.69(13) . 2_665
N2 Yb1 Yb1 131.59(14) . 2_665
N1 Yb1 Yb1 119.94(17) . 2_665
C13 O1 Yb1 93.3(5) . .
C13 O2 Yb1 92.5(5) . .
C25 O3 Yb1 134.9(6) . .
C25 O4 Yb1 148.5(6) . 2_665
C37 O5 Yb1 144.7(5) . .
C37 O6 Yb1 140.7(6) . 2_665
C1 N1 C12 117.6(7) . .
C1 N1 Yb1 125.5(6) . .
C12 N1 Yb1 116.5(5) . .
C10 N2 C11 118.9(8) . .
C10 N2 Yb1 121.7(6) . .
C11 N2 Yb1 118.9(6) . .
C19 N3 C18 107.6(11) . .
C31 N4 C30 110.4(8) . .
C43 N5 C42 107.1(9) . .
N1 C1 C2 122.7(9) . .
C3 C2 C1 121.4(10) . .
C2 C3 C4 118.1(8) . .
C12 C4 C5 121.1(10) . .
C12 C4 C3 118.6(10) . .
C5 C4 C3 120.2(8) . .
C6 C5 C4 119.9(9) . .
C5 C6 C7 120.4(10) . .
C11 C7 C8 116.0(8) . .
C11 C7 C6 119.7(9) . .
C8 C7 C6 124.3(10) . .
C9 C8 C7 120.4(10) . .
C8 C9 C10 117.9(9) . .
N2 C10 C9 123.7(8) . .
N2 C11 C7 123.0(8) . .
N2 C11 C12 119.6(8) . .
C7 C11 C12 117.4(7) . .
C4 C12 N1 121.5(9) . .
C4 C12 C11 121.4(9) . .
N1 C12 C11 117.0(7) . .
O2 C13 O1 120.8(8) . .
O2 C13 C14 120.1(8) . .
O1 C13 C14 119.0(7) . .
C15 C14 C13 114.7(8) . .
C16 C15 C14 116.5(9) . .
C17 C16 C15 118.6(10) . .
C18 C17 C16 126.7(10) . .
C18 C17 C24 102.4(11) . .
C16 C17 C24 129.2(11) . .
C17 C18 N3 114.5(10) . .
N3 C19 C20 131.9(14) . .
N3 C19 C24 108.1(10) . .
C20 C19 C24 120.0(12) . .
C19 C20 C21 118.3(13) . .
C20 C21 C22 117.0(6) . .
C23 C22 C21 128.1(8) . .
C22 C23 C24 114.3(13) . .
C23 C24 C17 132.3(13) . .
C23 C24 C19 120.7(11) . .
C17 C24 C19 107.0(11) . .
O3 C25 O4 126.4(9) . .
O3 C25 C26 117.2(8) . .
O4 C25 C26 116.3(8) . .
C27 C26 C25 117.7(7) . .
C28 C27 C26 112.3(8) . .
C27 C28 C29 113.9(8) . .
C30 C29 C36 105.7(9) . .
C30 C29 C28 127.2(9) . .
C36 C29 C28 127.0(7) . .
C29 C30 N4 109.7(9) . .
N4 C31 C36 107.7(10) . .
N4 C31 C32 131.0(10) . .
C36 C31 C32 121.2(8) . .
C33 C32 C31 117.2(10) . .
C32 C33 C34 122.2(12) . .
C35 C34 C33 119.7(10) . .
C34 C35 C36 118.5(11) . .
C31 C36 C35 120.9(10) . .
C31 C36 C29 106.3(7) . .
C35 C36 C29 132.7(10) . .
O6 C37 O5 127.0(8) . .
O6 C37 C38 115.1(9) . .
O5 C37 C38 117.9(7) . .
C39 C38 C37 116.6(8) . .
C38 C39 C40 112.6(8) . .
C39 C40 C41 112.4(8) . .
C42 C41 C48 107.7(10) . .
C42 C41 C40 127.1(9) . .
C48 C41 C40 125.2(9) . .
N5 C42 C41 109.0(9) . .
N5 C43 C44 129.5(12) . .
N5 C43 C48 110.5(10) . .
C44 C43 C48 120.0(10) . .
C45 C44 C43 120.0(14) . .
C44 C45 C46 121.4(15) . .
C45 C46 C47 119.6(13) . .
C48 C47 C46 119.7(12) . .
C47 C48 C43 119.2(10) . .
C47 C48 C41 135.1(11) . .
C43 C48 C41 105.7(8) . .

loop_
_geom_bond_atom_site_label_1
_geom_bond_atom_site_label_2
_geom_bond_distance
_geom_bond_site_symmetry_2
Yb1 O5 2.246(6) .
Yb1 O4 2.258(6) 2_665
Yb1 O6 2.285(5) 2_665
Yb1 O3 2.286(6) .
Yb1 O1 2.419(6) .
Yb1 O2 2.470(6) .
Yb1 N2 2.500(8) .
Yb1 N1 2.544(6) .
Yb1 Yb1 4.2477(13) 2_665
O1 C13 1.293(9) .
O2 C13 1.231(10) .
O3 C25 1.248(11) .
O4 C25 1.252(10) .
O4 Yb1 2.258(6) 2_665
O5 C37 1.255(12) .
O6 C37 1.246(10) .
O6 Yb1 2.285(5) 2_665
N1 C1 1.321(11) .
N1 C12 1.396(12) .
N2 C10 1.302(12) .
N2 C11 1.340(9) .
N3 C19 1.317(14) .
N3 C18 1.390(15) .
N4 C31 1.334(11) .
N4 C30 1.358(15) .
N5 C43 1.377(13) .
N5 C42 1.396(15) .
C1 C2 1.395(11) .
C2 C3 1.311(16) .
C3 C4 1.449(14) .
C4 C12 1.368(10) .
C4 C5 1.394(15) .
C5 C6 1.377(15) .
C6 C7 1.430(11) .
C7 C11 1.419(13) .
C7 C8 1.420(14) .
C8 C9 1.363(12) .
C9 C10 1.413(15) .
C11 C12 1.426(12) .
C13 C14 1.506(12) .
C14 C15 1.504(15) .
C15 C16 1.494(14) .
C16 C17 1.435(16) .
C17 C18 1.367(17) .
C17 C24 1.453(14) .
C19 C20 1.404(16) .
C19 C24 1.482(19) .
C20 C21 1.409(15) .
C21 C22 1.4302(11) .
C22 C23 1.321(14) .
C23 C24 1.421(17) .
C25 C26 1.547(13) .
C26 C27 1.496(14) .
C27 C28 1.496(13) .
C28 C29 1.519(14) .
C29 C30 1.353(11) .
C29 C36 1.449(14) .
C31 C36 1.399(14) .
C31 C32 1.408(15) .
C32 C33 1.397(13) .
C33 C34 1.418(18) .
C34 C35 1.398(18) .
C35 C36 1.409(12) .
C37 C38 1.517(12) .
C38 C39 1.492(15) .
C39 C40 1.493(13) .
C40 C41 1.512(16) .
C41 C42 1.409(14) .
C41 C48 1.420(14) .
C43 C44 1.411(16) .
C43 C48 1.416(15) .
C44 C45 1.322(19) .
C45 C46 1.39(2) .
C46 C47 1.419(17) .
C47 C48 1.362(14) .
